data_1529515
loop_
_publ_author_name
'Abrahams, S.C.'
'Bernstein, J.L.'

_publ_section_title
;
 Piezoelectric langbeinite-type K2 Cd2 (S O4)3. Room temperature crystal
 structure and ferroelastic transformation
;
_journal_name_full 'Journal of Chemical Physics'
_journal_page_first 2146
_journal_page_last 2150
_journal_volume 67
_journal_year 1977
_chemical_formula_sum 'Cd2 K2 O12 S3'
_chemical_name_systematic 'K2 Cd2 (S O4)3'
_space_group_IT_number 19
_symmetry_space_group_name_Hall 'P 2ac 2ab'
_symmetry_space_group_name_H-M 'P 21 21 21'
_cell_angle_alpha 90
_cell_angle_beta 90
_cell_angle_gamma 90
_cell_formula_units_Z 4
_cell_length_a 10.2082
_cell_length_b 10.2837
_cell_length_c 10.1661
_cell_volume 1067.218
_citation_journal_id_ASTM JCPSA6
_cod_data_source_file Abrahams_JCPSA6_1977_339.cif
_cod_data_source_block Cd2K2O12S3
_cod_database_code 1529515

loop_
_symmetry_equiv_pos_as_xyz
x,y,z
-x+1/2,-y,z+1/2
x+1/2,-y+1/2,-z
-x,y+1/2,-z+1/2

loop_
_atom_site_label
_atom_site_type_symbol
_atom_site_fract_x
_atom_site_fract_y
_atom_site_fract_z
_atom_site_occupancy
_atom_site_U_iso_or_equiv
O8 O-2 0.3286 0.9897 0.1157 1 0.0
O10 O-2 0.9034 0.1884 0.4706 1 0.0
Cd1 Cd+2 0.30676 0.34101 0.33128 1 0.0
K2 K+1 0.03765 0.0556 0.06124 1 0.0
Cd2 Cd+2 0.39839 0.09032 0.92583 1 0.0
O2 O-2 0.0822 0.3261 0.9885 1 0.0
O7 O-2 0.5191 0.9549 0.2534 1 0.0
K1 K+1 0.16989 0.31338 0.69258 1 0.0
S2 S+6 0.38453 0.00656 0.2469 1 0.0
O3 O-2 0.2596 0.4639 0.924 1 0.0
O5 O-2 0.3057 0.9313 0.3409 1 0.0
O1 O-2 0.3054 0.2626 0.0329 1 0.0
O9 O-2 0.0562 0.0939 0.3175 1 0.0
O4 O-2 0.2101 0.4349 0.1571 1 0.0
O11 O-2 0.9344 0.2816 0.2594 1 0.0
S3 S+6 0.00024 0.21601 0.36872 1 0.0
O12 O-2 0.1056 0.2988 0.422 1 0.0
O6 O-2 0.3921 0.1431 0.2867 1 0.0
S1 S+6 0.21419 0.37197 0.02572 1 0.0
